data_7062654
loop_
_publ_author_name
'Wang, Li'
'Chen, Rong-Jian'
'Yan, Jian-Feng'
'Yuan, Yao-Feng'

_publ_section_title
;
 Investigating stimuli-responsive luminescence and aggregation-induced
 emission properties of o-carborane-based luminophores modified with
 phenanthrene or anthracene
;
_journal_issue 34
_journal_name_full 'New Journal of Chemistry'
_journal_page_first 16129
_journal_page_last 16135
_journal_paper_doi 10.1039/D3NJ02815A
_journal_volume 47
_journal_year 2023
_chemical_formula_moiety 'C34 H33 B10 O P'
_chemical_formula_sum 'C34 H33 B10 O P'
_chemical_formula_weight 596.67
_space_group_crystal_system triclinic
_space_group_IT_number 2
_space_group_name_Hall '-P 1'
_space_group_name_H-M_alt 'P -1'
_atom_sites_solution_hydrogens geom
_audit_creation_date 2023-07-30
_audit_creation_method
;
Olex2 1.3
(compiled 2020.11.12 svn.r5f609507 for OlexSys, GUI svn.r6408)
;
_audit_update_record
;
2023-07-30 deposited with the CCDC.	2023-08-02 downloaded from the CCDC.
;
_cell_angle_alpha 117.72(6)
_cell_angle_beta 97.28(7)
_cell_angle_gamma 91.11(8)
_cell_formula_units_Z 2
_cell_length_a 11.424(14)
_cell_length_b 13.228(17)
_cell_length_c 13.267(15)
_cell_measurement_reflns_used 9939
_cell_measurement_temperature 296.15
_cell_measurement_theta_max 25.375
_cell_measurement_theta_min 2.386
_cell_volume 1753(4)
_computing_cell_refinement 'SAINT V8.38A (Bruker, 2018)'
_computing_data_reduction 'SAINT V8.38A (Bruker, 2018)'
_computing_molecular_graphics 'Olex2 1.3 (Dolomanov et al., 2009)'
_computing_publication_material 'Olex2 1.3 (Dolomanov et al., 2009)'
_computing_structure_refinement 'SHELXL 2018/3 (Sheldrick, 2015)'
_computing_structure_solution 'SHELXT 2014/5 (Sheldrick, 2014)'
_diffrn_ambient_temperature 296.15
_diffrn_measured_fraction_theta_full 0.994
_diffrn_measured_fraction_theta_max 0.971
_diffrn_measurement_device_type 'Bruker APEX-II CCD'
_diffrn_measurement_method '\f and \w scans'
_diffrn_radiation_type MoK\a
_diffrn_radiation_wavelength 0.71073
_diffrn_reflns_av_R_equivalents 0.0872
_diffrn_reflns_av_unetI/netI 0.0897
_diffrn_reflns_Laue_measured_fraction_full 0.994
_diffrn_reflns_Laue_measured_fraction_max 0.971
_diffrn_reflns_limit_h_max 14
_diffrn_reflns_limit_h_min -14
_diffrn_reflns_limit_k_max 16
_diffrn_reflns_limit_k_min -16
_diffrn_reflns_limit_l_max 16
_diffrn_reflns_limit_l_min -16
_diffrn_reflns_number 35525
_diffrn_reflns_point_group_measured_fraction_full 0.994
_diffrn_reflns_point_group_measured_fraction_max 0.971
_diffrn_reflns_theta_full 25.242
_diffrn_reflns_theta_max 26.582
_diffrn_reflns_theta_min 2.316
_exptl_absorpt_coefficient_mu 0.105
_exptl_absorpt_correction_T_max 0.7454
_exptl_absorpt_correction_T_min 0.6396
_exptl_absorpt_correction_type multi-scan
_exptl_absorpt_process_details
;
SADABS-2016/2 (Bruker,2016/2) was used for absorption correction.
wR2(int) was 0.1489 before and 0.0849 after correction.
The Ratio of minimum to maximum transmission is 0.8581.
The \l/2 correction factor is Not present.
;
_exptl_crystal_colour 'clear light white'
_exptl_crystal_colour_lustre clear
_exptl_crystal_colour_modifier light
_exptl_crystal_colour_primary white
_exptl_crystal_density_diffrn 1.130
_exptl_crystal_description block
_exptl_crystal_F_000 620
_refine_diff_density_max 0.229
_refine_diff_density_min -0.231
_refine_diff_density_rms 0.041
_refine_ls_extinction_coef 0.010(2)
_refine_ls_extinction_expression Fc^*^=kFc[1+0.001xFc^2^\l^3^/sin(2\q)]^-1/4^
_refine_ls_extinction_method 'SHELXL-2018/3 (Sheldrick 2018)'
_refine_ls_goodness_of_fit_ref 1.024
_refine_ls_hydrogen_treatment constr
_refine_ls_matrix_type full
_refine_ls_number_parameters 473
_refine_ls_number_reflns 7117
_refine_ls_number_restraints 207
_refine_ls_restrained_S_all 1.016
_refine_ls_R_factor_all 0.1326
_refine_ls_R_factor_gt 0.0687
_refine_ls_shift/su_max 0.000
_refine_ls_shift/su_mean 0.000
_refine_ls_structure_factor_coef Fsqd
_refine_ls_weighting_details 'w=1/[\s^2^(Fo^2^)+(0.0648P)^2^+0.9441P] where P=(Fo^2^+2Fc^2^)/3'
_refine_ls_weighting_scheme calc
_refine_ls_wR_factor_gt 0.1614
_refine_ls_wR_factor_ref 0.1840
_reflns_Friedel_coverage 0.000
_reflns_number_gt 4037
_reflns_number_total 7117
_reflns_threshold_expression 'I > 2\s(I)'
_cod_data_source_file d3nj02815a2.cif
_cod_data_source_block cb_ph_po_0m
_cod_depositor_comments 'Adding full bibliography for 7062651--7062654.cif.'
_cod_database_code 7062654
_shelx_shelxl_version_number 2018/3
_shelx_space_group_comment
;
The symmetry employed for this shelxl refinement is uniquely defined
by the following loop, which should always be used as a source of
symmetry information in preference to the above space-group names.
They are only intended as comments.
;
_olex2_refinement_description
;
1. Fixed Uiso
 At 1.2 times of:
  All B(H) groups, All C(H) groups
2. Restrained distances
 C18-C21 \\sim C18-C21A
 with sigma of 0.02
 C22-C21 \\sim C22A-C21A
 with sigma of 0.02
 C22-C23 \\sim C22A-C23A
 with sigma of 0.02
 C29-C28 \\sim C29A-C28A
 with sigma of 0.02
 C29-C34 \\sim C29A-C34A
 with sigma of 0.02
 C29-C30 \\sim C29A-C30A
 with sigma of 0.02
 C21-C34 \\sim C21A-C34A
 with sigma of 0.02
 C28-C23 \\sim C28A-C23A
 with sigma of 0.02
 C28-C27 \\sim C28A-C27A
 with sigma of 0.02
 C33-C34 \\sim C33A-C34A
 with sigma of 0.02
 C33-C32 \\sim C33A-C32A
 with sigma of 0.02
 C24-C23 \\sim C24A-C23A
 with sigma of 0.02
 C24-C25 \\sim C24A-C25A
 with sigma of 0.02
 C30-C31 \\sim C30A-C31A
 with sigma of 0.02
 C31-C32 \\sim C31A-C32A
 with sigma of 0.02
 C27-C26 \\sim C27A-C26A
 with sigma of 0.02
 C25-C26 \\sim C25A-C26A
 with sigma of 0.02
 C18-C22 \\sim C18-C22A
 with sigma of 0.04
 C18-C34 \\sim C18-C34A
 with sigma of 0.04
 C22-C28 \\sim C22A-C28A
 with sigma of 0.04
 C22-C24 \\sim C22A-C24A
 with sigma of 0.04
 C22-C34 \\sim C22A-C34A
 with sigma of 0.04
 C29-C21 \\sim C29A-C21A
 with sigma of 0.04
 C29-C33 \\sim C29A-C33A
 with sigma of 0.04
 C29-C23 \\sim C29A-C23A
 with sigma of 0.04
 C29-C31 \\sim C29A-C31A
 with sigma of 0.04
 C29-C27 \\sim C29A-C27A
 with sigma of 0.04
 C21-C33 \\sim C21A-C33A
 with sigma of 0.04
 C21-C23 \\sim C21A-C23A
 with sigma of 0.04
 C28-C24 \\sim C28A-C24A
 with sigma of 0.04
 C28-C34 \\sim C28A-C34A
 with sigma of 0.04
 C28-C30 \\sim C28A-C30A
 with sigma of 0.04
 C28-C26 \\sim C28A-C26A
 with sigma of 0.04
 C33-C31 \\sim C33A-C31A
 with sigma of 0.04
 C24-C26 \\sim C24A-C26A
 with sigma of 0.04
 C34-C30 \\sim C34A-C30A
 with sigma of 0.04
 C34-C32 \\sim C34A-C32A
 with sigma of 0.04
 C23-C27 \\sim C23A-C27A
 with sigma of 0.04
 C23-C25 \\sim C23A-C25A
 with sigma of 0.04
 C30-C32 \\sim C30A-C32A
 with sigma of 0.04
 C27-C25 \\sim C27A-C25A
 with sigma of 0.04
3. Uiso/Uaniso restraints and constraints
C22A \\sim C30A \\sim C25A \\sim C29A \\sim C32A \\sim C21A \\sim C23A \\sim
C28A \\sim C31A \\sim C33A \\sim C27A \\sim C24A \\sim C26A \\sim C34A: within
2A with sigma of 0.001 and sigma for terminal atoms of 0.002 within 2A
C22A \\sim C25A \\sim C29A \\sim C32A \\sim C21A \\sim C28A \\sim C33A \\sim
C27A \\sim C24A \\sim C26A \\sim C34A \\sim C23A \\sim C30A \\sim C31A: within
2A with sigma of 0.001 and sigma for terminal atoms of 0.002 within 2A
4. Rigid body (RIGU) restrains
 C22, C30, C25, C29, C32, C21, C23, C28, C31, C33, C27, C24, C26, C34
 with sigma for 1-2 distances of 0.004 and sigma for 1-3 distances of 0.004
 C16, C27, C23, C18, C24, C20, C31, C17, C26, C19, C34, C22, C30, C29, C32,
 C21, C25, C28, C33
 with sigma for 1-2 distances of 0.004 and sigma for 1-3 distances of 0.004
5. Others
 Sof(C22A)=Sof(H22A)=Sof(C29A)=Sof(C21A)=Sof(C28A)=Sof(C33A)=Sof(H33A)=
 Sof(C24A)=Sof(H24A)=Sof(C34A)=Sof(C23A)=Sof(C30A)=Sof(H30A)=Sof(C31A)=
 Sof(H31A)=Sof(C32A)=Sof(H32A)=Sof(C27A)=Sof(H27A)=Sof(C25A)=Sof(H25A)=
 Sof(C26A)=Sof(H26A)=1-FVAR(1)
 Sof(C22)=Sof(H22)=Sof(C29)=Sof(C21)=Sof(C28)=Sof(C33)=Sof(H33)=Sof(C24)=
 Sof(H24)=Sof(C34)=Sof(C23)=Sof(C30)=Sof(H30)=Sof(C31)=Sof(H31)=Sof(C32)=
 Sof(H32)=Sof(C27)=Sof(H27)=Sof(C25)=Sof(H25)=Sof(C26)=Sof(H26)=FVAR(1)
6.a Aromatic/amide H refined with riding coordinates:
 C16(H16), C20(H20), C17(H17), C5(H5), C19(H19), C3(H3), C1(H1), C22(H22),
 C6(H6), C2(H2), C8(H8), C12(H12), C33(H33), C24(H24), C9(H9), C10(H10A),
 C30(H30), C11(H11), C31(H31), C32(H32), C27(H27), C25(H25), C26(H26),
 C22A(H22A), C33A(H33A), C24A(H24A), C30A(H30A), C31A(H31A), C32A(H32A),
 C27A(H27A), C25A(H25A), C26A(H26A)
6.b Boron cage BH refined with riding coordinates:
 B3(H3A), B6(H6A), B2(H2A), B5(H5A), B4(H4), B1(H1A), B9(H9A), B10(H10),
 B8(H8A), B7(H7)
;
_smtbx_masks_special_details
;
A solvent mask was calculated and 50 electrons were 
found in a volume of 182\%A^3^ in 1 void per unit cell. 
This is consistent with the presence of 0.5[C7H8] per
Formula Unit which account for 50 electrons per unit cell.
;
_smtbx_masks_void_probe_radius 1.2
_smtbx_masks_void_truncation_radius 1.2
_olex2_submission_special_instructions 'No special instructions were received'

loop_
_space_group_symop_operation_xyz
'x, y, z'
'-x, -y, -z'

loop_
_atom_site_label
_atom_site_type_symbol
_atom_site_fract_x
_atom_site_fract_y
_atom_site_fract_z
_atom_site_U_iso_or_equiv
_atom_site_adp_type
_atom_site_occupancy
_atom_site_site_symmetry_order
_atom_site_calc_flag
_atom_site_refinement_flags_posn
_atom_site_refinement_flags_adp
_atom_site_refinement_flags_occupancy
_atom_site_disorder_assembly
_atom_site_disorder_group
P1 P 0.90596(7) 0.24684(6) 0.60726(6) 0.0474(3) Uani 1 1 d . . . . .
O1 O 0.85869(18) 0.13328(17) 0.51456(17) 0.0609(6) Uani 1 1 d . . . . .
C16 C 0.5739(3) 0.3588(2) 0.6219(3) 0.0521(7) Uani 1 1 d . . . . .
H16 H 0.601644 0.430882 0.682348 0.063 Uiso 1 1 calc R U . . .
C14 C 0.6898(2) 0.2726(2) 0.7312(2) 0.0480(7) Uani 1 1 d . . . . .
C4 C 1.0632(2) 0.2536(2) 0.6488(2) 0.0466(7) Uani 1 1 d . . . . .
C13 C 0.8407(2) 0.2765(2) 0.7396(2) 0.0475(7) Uani 1 1 d . . . . .
C18 C 0.4506(3) 0.2475(3) 0.4396(3) 0.0567(8) Uani 1 1 d D . . . .
C20 C 0.5678(3) 0.1576(2) 0.5345(3) 0.0545(8) Uani 1 1 d . . . . .
H20 H 0.592072 0.090767 0.534081 0.065 Uiso 1 1 calc R U . . .
C17 C 0.4958(3) 0.3511(3) 0.5313(3) 0.0565(8) Uani 1 1 d . . . . .
H17 H 0.472544 0.418200 0.531525 0.068 Uiso 1 1 calc R U . . .
C5 C 1.1102(3) 0.1499(3) 0.6191(3) 0.0572(8) Uani 1 1 d . . . . .
H5 H 1.060045 0.082612 0.583774 0.069 Uiso 1 1 calc R U . . .
C19 C 0.4880(3) 0.1495(3) 0.4438(3) 0.0615(8) Uani 1 1 d . . . . .
H19 H 0.458457 0.077530 0.384161 0.074 Uiso 1 1 calc R U . . .
C7 C 0.8737(3) 0.3577(3) 0.5697(3) 0.0605(8) Uani 1 1 d . . . . .
C3 C 1.1401(3) 0.3517(3) 0.7016(3) 0.0623(8) Uani 1 1 d . . . . .
H3 H 1.110456 0.422627 0.722584 0.075 Uiso 1 1 calc R U . . .
C1 C 1.3053(3) 0.2433(4) 0.6930(3) 0.0775(11) Uani 1 1 d . . . . .
H1 H 1.386554 0.239480 0.707063 0.093 Uiso 1 1 calc R U . . .
C22 C 0.4238(4) 0.2946(6) 0.2727(5) 0.0545(13) Uani 0.696(4) 1 d D . P A 1
H22 H 0.499594 0.332278 0.300073 0.065 Uiso 0.696(4) 1 calc R U P A 1
C6 C 1.2304(3) 0.1448(3) 0.6412(3) 0.0725(10) Uani 1 1 d . . . . .
H6 H 1.260801 0.074352 0.620917 0.087 Uiso 1 1 calc R U . . .
C29 C 0.1936(4) 0.1852(5) 0.1905(4) 0.0487(12) Uani 0.696(4) 1 d D . P A 1
C2 C 1.2612(3) 0.3460(3) 0.7237(3) 0.0721(10) Uani 1 1 d . . . . .
H2 H 1.312059 0.412837 0.759692 0.087 Uiso 1 1 calc R U . . .
C8 C 0.9051(3) 0.4736(3) 0.6406(4) 0.0783(11) Uani 1 1 d . . . . .
H8 H 0.942574 0.499216 0.715832 0.094 Uiso 1 1 calc R U . . .
C12 C 0.8175(3) 0.3209(4) 0.4582(3) 0.0825(11) Uani 1 1 d . . . . .
H12 H 0.796532 0.243170 0.409651 0.099 Uiso 1 1 calc R U . . .
C21 C 0.3774(4) 0.2463(4) 0.3345(4) 0.0496(11) Uani 0.696(4) 1 d D . P A 1
C28 C 0.2467(4) 0.2325(4) 0.1274(4) 0.0564(12) Uani 0.696(4) 1 d D . P A 1
C33 C 0.2037(5) 0.1566(6) 0.3614(5) 0.0551(14) Uani 0.696(4) 1 d D . P A 1
H33 H 0.244637 0.165676 0.430690 0.066 Uiso 0.696(4) 1 calc R U P A 1
B3 B 0.7775(3) 0.3999(3) 0.8175(3) 0.0535(9) Uani 1 1 d . . . . .
H3A H 0.778168 0.473418 0.800040 0.064 Uiso 1 1 calc R U . . .
B6 B 0.7608(3) 0.1556(3) 0.7255(3) 0.0562(9) Uani 1 1 d . . . . .
H6A H 0.751131 0.071289 0.648210 0.067 Uiso 1 1 calc R U . . .
B2 B 0.9088(3) 0.3642(3) 0.8763(3) 0.0635(10) Uani 1 1 d . . . . .
H2A H 0.994596 0.414280 0.897583 0.076 Uiso 1 1 calc R U . . .
C24 C 0.4192(4) 0.3371(5) 0.1135(5) 0.0609(14) Uani 0.696(4) 1 d D . P A 1
H24 H 0.495236 0.374083 0.142338 0.073 Uiso 0.696(4) 1 calc R U P A 1
B5 B 0.6450(4) 0.2076(3) 0.8067(3) 0.0632(10) Uani 1 1 d . . . . .
H5A H 0.559504 0.156378 0.783096 0.076 Uiso 1 1 calc R U . . .
C34 C 0.2597(4) 0.1935(3) 0.2951(4) 0.0500(11) Uani 0.696(4) 1 d D . P A 1
B4 B 0.6546(3) 0.3572(3) 0.8629(3) 0.0589(9) Uani 1 1 d . . . . .
H4 H 0.574732 0.404117 0.876127 0.071 Uiso 1 1 calc R U . . .
B1 B 0.8968(3) 0.2134(3) 0.8204(3) 0.0622(10) Uani 1 1 d . . . . .
H1A H 0.975924 0.165398 0.805286 0.075 Uiso 1 1 calc R U . . .
C9 C 0.8808(5) 0.5519(4) 0.5998(6) 0.1105(18) Uani 1 1 d . . . . .
H9 H 0.902685 0.629691 0.647257 0.133 Uiso 1 1 calc R U . . .
C23 C 0.3632(4) 0.2898(4) 0.1721(4) 0.0535(11) Uani 0.696(4) 1 d D . P A 1
B9 B 0.7907(3) 0.4155(4) 0.9576(3) 0.0707(12) Uani 1 1 d . . . . .
H9A H 0.799896 0.500689 1.033653 0.085 Uiso 1 1 calc R U . . .
B10 B 0.8651(4) 0.3005(4) 0.9601(3) 0.0742(12) Uani 1 1 d . . . . .
H10 H 0.922924 0.310336 1.037566 0.089 Uiso 1 1 calc R U . . .
C10 C 0.8252(5) 0.5142(6) 0.4908(7) 0.130(2) Uani 1 1 d . . . . .
H10A H 0.808929 0.567036 0.464239 0.156 Uiso 1 1 calc R U . . .
B8 B 0.7090(4) 0.2970(4) 0.9521(4) 0.0758(12) Uani 1 1 d . . . . .
H8A H 0.665364 0.304728 1.024334 0.091 Uiso 1 1 calc R U . . .
C30 C 0.0788(5) 0.1343(5) 0.1608(5) 0.0701(14) Uani 0.696(4) 1 d D . P A 1
H30 H 0.034711 0.126336 0.093156 0.084 Uiso 0.696(4) 1 calc R U P A 1
C11 C 0.7920(4) 0.4001(6) 0.4183(5) 0.1199(19) Uani 1 1 d . . . . .
H11 H 0.753193 0.375928 0.343809 0.144 Uiso 1 1 calc R U . . .
C31 C 0.0266(5) 0.0953(5) 0.2237(5) 0.0761(16) Uani 0.696(4) 1 d D . P A 1
H31 H -0.050657 0.060951 0.198307 0.091 Uiso 0.696(4) 1 calc R U P A 1
B7 B 0.7751(4) 0.1719(4) 0.8664(4) 0.0738(12) Uani 1 1 d . . . . .
H7 H 0.774757 0.097451 0.882340 0.089 Uiso 1 1 calc R U . . .
C32 C 0.0875(5) 0.1064(5) 0.3252(5) 0.0734(15) Uani 0.696(4) 1 d D . P A 1
H32 H 0.051534 0.080720 0.369172 0.088 Uiso 0.696(4) 1 calc R U P A 1
C27 C 0.1898(5) 0.2265(4) 0.0257(4) 0.0674(13) Uani 0.696(4) 1 d D . P A 1
H27 H 0.113313 0.190827 -0.003588 0.081 Uiso 0.696(4) 1 calc R U P A 1
C25 C 0.3577(5) 0.3274(5) 0.0101(4) 0.0756(15) Uani 0.696(4) 1 d D . P A 1
H25 H 0.393545 0.358215 -0.029904 0.091 Uiso 0.696(4) 1 calc R U P A 1
C26 C 0.2440(5) 0.2722(5) -0.0330(4) 0.0755(15) Uani 0.696(4) 1 d D . P A 1
H26 H 0.204473 0.266135 -0.101611 0.091 Uiso 0.696(4) 1 calc R U P A 1
C22A C 0.2392(13) 0.161(2) 0.3515(18) 0.0808(19) Uiso 0.304(4) 1 d D U P A 2
H22A H 0.236404 0.133259 0.404057 0.097 Uiso 0.304(4) 1 calc R U P A 2
C29A C 0.2547(12) 0.2355(14) 0.1856(12) 0.0820(18) Uiso 0.304(4) 1 d D U P A 2
C21A C 0.3431(11) 0.2160(13) 0.3542(12) 0.0802(19) Uiso 0.304(4) 1 d D U P A 2
C28A C 0.1475(14) 0.177(2) 0.1855(17) 0.0827(17) Uiso 0.304(4) 1 d D U P A 2
C33A C 0.4641(15) 0.3077(19) 0.2745(18) 0.0815(19) Uiso 0.304(4) 1 d D U P A 2
H33A H 0.527948 0.321025 0.331381 0.098 Uiso 0.304(4) 1 calc R U P A 2
C24A C 0.0329(13) 0.0949(17) 0.2829(15) 0.0836(19) Uiso 0.304(4) 1 d D U P A 2
H24A H 0.029974 0.076204 0.342092 0.100 Uiso 0.304(4) 1 calc R U P A 2
C34A C 0.3534(12) 0.2525(12) 0.2703(11) 0.0809(18) Uiso 0.304(4) 1 d D U P A 2
C23A C 0.1375(10) 0.1444(11) 0.2738(10) 0.0819(18) Uiso 0.304(4) 1 d D U P A 2
C30A C 0.2737(14) 0.2714(13) 0.1059(13) 0.0825(19) Uiso 0.304(4) 1 d D U P A 2
H30A H 0.211330 0.258148 0.047728 0.099 Uiso 0.304(4) 1 calc R U P A 2
C31A C 0.3729(14) 0.3226(18) 0.1064(16) 0.0824(19) Uiso 0.304(4) 1 d D U P A 2
H31A H 0.377391 0.346919 0.051416 0.099 Uiso 0.304(4) 1 calc R U P A 2
C32A C 0.4729(11) 0.3415(11) 0.1884(11) 0.0825(19) Uiso 0.304(4) 1 d D U P A 2
H32A H 0.543824 0.375684 0.186321 0.099 Uiso 0.304(4) 1 calc R U P A 2
C27A C 0.0421(11) 0.1517(11) 0.1065(12) 0.0847(18) Uiso 0.304(4) 1 d D U P A 2
H27A H 0.042510 0.169835 0.046734 0.102 Uiso 0.304(4) 1 calc R U P A 2
C25A C -0.0674(13) 0.0740(11) 0.2011(10) 0.0854(19) Uiso 0.304(4) 1 d D U P A 2
H25A H -0.138438 0.041508 0.205100 0.103 Uiso 0.304(4) 1 calc R U P A 2
C26A C -0.0585(11) 0.1028(10) 0.1133(10) 0.0859(19) Uiso 0.304(4) 1 d D U P A 2
H26A H -0.124474 0.087633 0.057876 0.103 Uiso 0.304(4) 1 calc R U P A 2
C15A C 0.6129(2) 0.2623(2) 0.6264(2) 0.0453(7) Uani 1 1 d . . . . .

loop_
_atom_site_aniso_label
_atom_site_aniso_U_11
_atom_site_aniso_U_22
_atom_site_aniso_U_33
_atom_site_aniso_U_23
_atom_site_aniso_U_13
_atom_site_aniso_U_12
P1 0.0445(5) 0.0495(5) 0.0509(5) 0.0244(4) 0.0126(3) 0.0077(3)
O1 0.0596(14) 0.0566(12) 0.0575(12) 0.0194(10) 0.0100(10) 0.0002(10)
C16 0.0513(18) 0.0406(16) 0.0587(18) 0.0200(14) 0.0035(14) 0.0023(13)
C14 0.0392(16) 0.0497(16) 0.0567(17) 0.0251(14) 0.0124(13) 0.0054(13)
C4 0.0425(17) 0.0511(17) 0.0487(16) 0.0239(14) 0.0136(13) 0.0047(14)
C13 0.0374(16) 0.0536(17) 0.0518(16) 0.0237(14) 0.0118(13) 0.0073(13)
C18 0.0456(18) 0.0610(19) 0.0594(19) 0.0253(16) 0.0050(14) 0.0128(15)
C20 0.0553(19) 0.0438(16) 0.0639(19) 0.0250(15) 0.0097(15) 0.0049(14)
C17 0.057(2) 0.0525(18) 0.0604(19) 0.0278(16) 0.0036(15) 0.0122(15)
C5 0.055(2) 0.0563(19) 0.0569(19) 0.0228(15) 0.0130(15) 0.0125(15)
C19 0.056(2) 0.0519(18) 0.061(2) 0.0155(16) 0.0000(16) 0.0020(15)
C7 0.056(2) 0.067(2) 0.076(2) 0.0434(19) 0.0301(17) 0.0214(16)
C3 0.056(2) 0.066(2) 0.069(2) 0.0332(17) 0.0160(16) 0.0070(17)
C1 0.046(2) 0.117(3) 0.072(2) 0.045(2) 0.0170(18) 0.016(2)
C22 0.047(3) 0.058(3) 0.058(3) 0.027(2) 0.005(3) 0.011(3)
C6 0.063(2) 0.082(3) 0.072(2) 0.034(2) 0.0182(18) 0.028(2)
C29 0.046(3) 0.052(3) 0.047(2) 0.023(2) 0.005(2) 0.011(3)
C2 0.056(2) 0.085(3) 0.071(2) 0.034(2) 0.0068(17) -0.009(2)
C8 0.079(3) 0.068(2) 0.113(3) 0.054(2) 0.049(2) 0.0275(19)
C12 0.071(3) 0.120(3) 0.086(3) 0.070(3) 0.022(2) 0.024(2)
C21 0.042(3) 0.048(3) 0.053(3) 0.019(2) 0.005(2) 0.0126(19)
C28 0.055(3) 0.056(3) 0.061(3) 0.026(3) 0.021(2) 0.016(2)
C33 0.067(4) 0.056(3) 0.046(3) 0.027(2) 0.009(3) 0.012(3)
B3 0.040(2) 0.054(2) 0.054(2) 0.0141(17) 0.0103(16) 0.0039(16)
B6 0.051(2) 0.062(2) 0.071(2) 0.0423(19) 0.0123(18) 0.0106(17)
B2 0.048(2) 0.079(3) 0.051(2) 0.0192(19) 0.0093(17) 0.0091(19)
C24 0.051(3) 0.070(3) 0.071(3) 0.039(3) 0.021(3) 0.012(3)
B5 0.054(2) 0.079(3) 0.075(3) 0.049(2) 0.0203(19) 0.0076(19)
C34 0.049(3) 0.050(2) 0.056(3) 0.027(2) 0.016(2) 0.0124(19)
B4 0.051(2) 0.069(2) 0.056(2) 0.0267(19) 0.0178(17) 0.0103(18)
B1 0.050(2) 0.086(3) 0.066(2) 0.047(2) 0.0116(18) 0.0166(19)
C9 0.126(4) 0.092(3) 0.170(5) 0.089(4) 0.096(4) 0.061(3)
C23 0.060(3) 0.057(3) 0.054(3) 0.032(2) 0.016(2) 0.015(2)
B9 0.052(2) 0.098(3) 0.049(2) 0.022(2) 0.0122(17) 0.012(2)
B10 0.061(3) 0.113(3) 0.060(2) 0.048(2) 0.0152(19) 0.022(2)
C10 0.128(5) 0.167(6) 0.198(7) 0.150(6) 0.100(5) 0.082(4)
B8 0.060(3) 0.113(3) 0.068(3) 0.051(3) 0.023(2) 0.019(2)
C30 0.061(3) 0.089(4) 0.076(4) 0.052(3) 0.009(3) 0.007(3)
C11 0.098(4) 0.200(6) 0.139(5) 0.135(5) 0.049(3) 0.058(4)
C31 0.048(3) 0.097(4) 0.091(4) 0.052(4) 0.007(3) -0.012(3)
B7 0.067(3) 0.101(3) 0.083(3) 0.064(3) 0.026(2) 0.021(2)
C32 0.071(4) 0.086(4) 0.078(4) 0.050(3) 0.016(3) -0.001(3)
C27 0.068(3) 0.081(3) 0.061(3) 0.040(3) 0.011(2) 0.012(3)
C25 0.089(4) 0.092(4) 0.073(3) 0.057(3) 0.031(3) 0.026(3)
C26 0.083(4) 0.096(4) 0.067(3) 0.052(3) 0.020(3) 0.024(3)
C15A 0.0384(16) 0.0450(16) 0.0539(17) 0.0243(14) 0.0082(13) 0.0023(13)

loop_
_atom_type_symbol
_atom_type_description
_atom_type_scat_dispersion_real
_atom_type_scat_dispersion_imag
_atom_type_scat_source
C C 0.0033 0.0016 'International Tables Vol C Tables 4.2.6.8 and 6.1.1.4'
H H 0.0000 0.0000 'International Tables Vol C Tables 4.2.6.8 and 6.1.1.4'
B B 0.0013 0.0007 'International Tables Vol C Tables 4.2.6.8 and 6.1.1.4'
O O 0.0106 0.0060 'International Tables Vol C Tables 4.2.6.8 and 6.1.1.4'
P P 0.1023 0.0942 'International Tables Vol C Tables 4.2.6.8 and 6.1.1.4'

loop_
_geom_angle_atom_site_label_1
_geom_angle_atom_site_label_2
_geom_angle_atom_site_label_3
_geom_angle
_geom_angle_site_symmetry_1
_geom_angle_site_symmetry_3
_geom_angle_publ_flag
O1 P1 C4 111.73(16) . . ?
O1 P1 C13 109.39(15) . . ?
O1 P1 C7 112.19(18) . . ?
C4 P1 C13 105.00(15) . . ?
C7 P1 C4 109.50(16) . . ?
C7 P1 C13 108.75(15) . . ?
C17 C16 H16 119.1 . . ?
C17 C16 C15A 121.8(3) . . ?
C15A C16 H16 119.1 . . ?
C13 C14 B3 59.45(19) . . ?
C13 C14 B6 60.84(19) . . ?
B3 C14 B6 111.4(2) . . ?
B5 C14 C13 109.5(2) . . ?
B5 C14 B3 113.1(3) . . ?
B5 C14 B6 61.3(2) . . ?
B4 C14 C13 109.3(2) . . ?
B4 C14 B3 62.5(2) . . ?
B4 C14 B6 112.2(2) . . ?
B4 C14 B5 62.3(2) . . ?
C15A C14 C13 120.9(2) . . ?
C15A C14 B3 117.7(3) . . ?
C15A C14 B6 119.9(2) . . ?
C15A C14 B5 121.0(3) . . ?
C15A C14 B4 119.8(3) . . ?
C5 C4 P1 116.1(2) . . ?
C3 C4 P1 125.8(2) . . ?
C3 C4 C5 118.1(3) . . ?
C14 C13 P1 118.30(19) . . ?
C14 C13 B6 60.27(19) . . ?
C14 C13 B1 109.6(2) . . ?
B3 C13 P1 123.4(2) . . ?
B3 C13 C14 60.88(19) . . ?
B3 C13 B6 112.2(2) . . ?
B3 C13 B1 113.1(3) . . ?
B6 C13 P1 112.2(2) . . ?
B2 C13 P1 124.3(2) . . ?
B2 C13 C14 111.2(2) . . ?
B2 C13 B3 62.8(2) . . ?
B2 C13 B6 113.5(3) . . ?
B2 C13 B1 62.5(2) . . ?
B1 C13 P1 118.0(2) . . ?
B1 C13 B6 61.7(2) . . ?
C17 C18 C19 116.6(3) . . ?
C17 C18 C21 118.8(3) . . ?
C17 C18 C21A 131.1(7) . . ?
C19 C18 C21 124.1(3) . . ?
C19 C18 C21A 109.3(6) . . ?
C19 C20 H20 119.0 . . ?
C19 C20 C15A 122.0(3) . . ?
C15A C20 H20 119.0 . . ?
C16 C17 C18 122.2(3) . . ?
C16 C17 H17 118.9 . . ?
C18 C17 H17 118.9 . . ?
C4 C5 H5 119.6 . . ?
C6 C5 C4 120.9(3) . . ?
C6 C5 H5 119.6 . . ?
C18 C19 H19 119.5 . . ?
C20 C19 C18 121.0(3) . . ?
C20 C19 H19 119.5 . . ?
C8 C7 P1 125.3(3) . . ?
C8 C7 C12 119.2(3) . . ?
C12 C7 P1 115.5(3) . . ?
C4 C3 H3 119.6 . . ?
C4 C3 C2 120.8(3) . . ?
C2 C3 H3 119.6 . . ?
C6 C1 H1 120.0 . . ?
C2 C1 H1 120.0 . . ?
C2 C1 C6 120.0(3) . . ?
C21 C22 H22 118.1 . . ?
C21 C22 C23 123.9(5) . . ?
C23 C22 H22 118.1 . . ?
C5 C6 H6 119.9 . . ?
C1 C6 C5 120.2(3) . . ?
C1 C6 H6 119.9 . . ?
C28 C29 C34 119.8(4) . . ?
C30 C29 C28 124.2(4) . . ?
C30 C29 C34 115.9(4) . . ?
C3 C2 H2 119.9 . . ?
C1 C2 C3 120.1(3) . . ?
C1 C2 H2 119.9 . . ?
C7 C8 H8 119.9 . . ?
C7 C8 C9 120.2(4) . . ?
C9 C8 H8 119.9 . . ?
C7 C12 H12 119.9 . . ?
C7 C12 C11 120.3(5) . . ?
C11 C12 H12 119.9 . . ?
C22 C21 C18 121.6(4) . . ?
C22 C21 C34 117.8(4) . . ?
C34 C21 C18 120.5(4) . . ?
C23 C28 C29 118.5(5) . . ?
C27 C28 C29 123.2(5) . . ?
C27 C28 C23 118.3(5) . . ?
C34 C33 H33 119.5 . . ?
C32 C33 H33 119.5 . . ?
C32 C33 C34 121.0(5) . . ?
C14 B3 H3A 123.5 . . ?
C14 B3 B2 106.7(3) . . ?
C14 B3 B4 57.4(2) . . ?
C14 B3 B9 105.1(3) . . ?
C13 B3 C14 59.66(19) . . ?
C13 B3 H3A 123.7 . . ?
C13 B3 B2 58.4(2) . . ?
C13 B3 B4 105.4(3) . . ?
C13 B3 B9 105.2(3) . . ?
B2 B3 H3A 121.4 . . ?
B2 B3 B4 108.6(3) . . ?
B4 B3 H3A 122.4 . . ?
B9 B3 H3A 122.8 . . ?
B9 B3 B2 60.5(2) . . ?
B9 B3 B4 60.3(2) . . ?
C14 B6 C13 58.89(19) . . ?
C14 B6 H6A 123.5 . . ?
C14 B6 B5 58.6(2) . . ?
C14 B6 B1 105.7(3) . . ?
C14 B6 B7 105.6(3) . . ?
C13 B6 H6A 123.9 . . ?
C13 B6 B5 105.7(3) . . ?
C13 B6 B1 58.2(2) . . ?
C13 B6 B7 104.9(3) . . ?
B5 B6 H6A 122.0 . . ?
B5 B6 B1 107.9(3) . . ?
B5 B6 B7 60.4(2) . . ?
B1 B6 H6A 122.3 . . ?
B7 B6 H6A 122.9 . . ?
B7 B6 B1 59.7(2) . . ?
C13 B2 B3 58.8(2) . . ?
C13 B2 H2A 124.0 . . ?
C13 B2 B1 59.1(2) . . ?
C13 B2 B9 104.6(3) . . ?
C13 B2 B10 105.1(3) . . ?
B3 B2 H2A 122.1 . . ?
B3 B2 B9 59.3(2) . . ?
B3 B2 B10 106.9(3) . . ?
B1 B2 B3 107.2(3) . . ?
B1 B2 H2A 122.2 . . ?
B1 B2 B9 106.4(3) . . ?
B1 B2 B10 59.3(2) . . ?
B9 B2 H2A 123.2 . . ?
B9 B2 B10 59.4(2) . . ?
B10 B2 H2A 122.8 . . ?
C23 C24 H24 120.8 . . ?
C23 C24 C25 118.5(5) . . ?
C25 C24 H24 120.8 . . ?
C14 B5 B6 60.1(2) . . ?
C14 B5 H5A 123.5 . . ?
C14 B5 B4 58.2(2) . . ?
C14 B5 B8 105.7(3) . . ?
C14 B5 B7 106.5(3) . . ?
B6 B5 H5A 121.3 . . ?
B6 B5 B8 107.9(3) . . ?
B6 B5 B7 60.0(2) . . ?
B4 B5 B6 107.9(3) . . ?
B4 B5 H5A 122.0 . . ?
B4 B5 B8 60.2(2) . . ?
B4 B5 B7 107.8(3) . . ?
B8 B5 H5A 122.3 . . ?
B7 B5 H5A 122.0 . . ?
B7 B5 B8 59.8(2) . . ?
C21 C34 C29 120.3(4) . . ?
C33 C34 C29 119.4(4) . . ?
C33 C34 C21 120.1(4) . . ?
C14 B4 B3 60.0(2) . . ?
C14 B4 B5 59.5(2) . . ?
C14 B4 H4 122.9 . . ?
C14 B4 B9 106.4(3) . . ?
C14 B4 B8 106.8(3) . . ?
B3 B4 H4 121.4 . . ?
B5 B4 B3 108.8(3) . . ?
B5 B4 H4 121.1 . . ?
B5 B4 B9 108.4(3) . . ?
B5 B4 B8 60.3(2) . . ?
B9 B4 B3 59.4(2) . . ?
B9 B4 H4 122.2 . . ?
B8 B4 B3 108.0(3) . . ?
B8 B4 H4 121.9 . . ?
B8 B4 B9 60.1(3) . . ?
C13 B1 B6 60.1(2) . . ?
C13 B1 B2 58.4(2) . . ?
C13 B1 H1A 123.8 . . ?
C13 B1 B10 105.7(3) . . ?
C13 B1 B7 106.4(3) . . ?
B6 B1 H1A 121.2 . . ?
B2 B1 B6 108.8(3) . . ?
B2 B1 H1A 121.0 . . ?
B10 B1 B6 108.3(3) . . ?
B10 B1 B2 60.8(2) . . ?
B10 B1 H1A 121.9 . . ?
B10 B1 B7 60.4(3) . . ?
B7 B1 B6 59.8(2) . . ?
B7 B1 B2 109.4(3) . . ?
B7 B1 H1A 121.6 . . ?
C8 C9 H9 120.2 . . ?
C10 C9 C8 119.6(5) . . ?
C10 C9 H9 120.2 . . ?
C22 C23 C28 119.6(4) . . ?
C22 C23 C24 119.6(5) . . ?
C24 C23 C28 120.7(5) . . ?
B3 B9 B2 60.2(2) . . ?
B3 B9 B4 60.3(2) . . ?
B3 B9 H9A 121.3 . . ?
B3 B9 B10 108.5(3) . . ?
B3 B9 B8 108.5(3) . . ?
B2 B9 H9A 121.2 . . ?
B4 B9 B2 108.5(3) . . ?
B4 B9 H9A 121.8 . . ?
B4 B9 B8 59.8(2) . . ?
B10 B9 B2 60.5(2) . . ?
B10 B9 B4 107.8(3) . . ?
B10 B9 H9A 121.6 . . ?
B10 B9 B8 60.0(3) . . ?
B8 B9 B2 108.7(3) . . ?
B8 B9 H9A 121.5 . . ?
B2 B10 H10 121.3 . . ?
B1 B10 B2 59.9(2) . . ?
B1 B10 B9 107.5(3) . . ?
B1 B10 H10 122.1 . . ?
B1 B10 B8 107.7(3) . . ?
B1 B10 B7 59.9(2) . . ?
B9 B10 B2 60.1(2) . . ?
B9 B10 H10 121.9 . . ?
B9 B10 B8 60.2(3) . . ?
B9 B10 B7 107.8(3) . . ?
B8 B10 B2 108.6(3) . . ?
B8 B10 H10 121.6 . . ?
B7 B10 B2 108.2(3) . . ?
B7 B10 H10 121.8 . . ?
B7 B10 B8 59.8(3) . . ?
C9 C10 H10A 119.1 . . ?
C9 C10 C11 121.8(5) . . ?
C11 C10 H10A 119.1 . . ?
B5 B8 B9 107.7(3) . . ?
B5 B8 B10 108.1(3) . . ?
B5 B8 H8A 121.8 . . ?
B4 B8 B5 59.5(2) . . ?
B4 B8 B9 60.1(2) . . ?
B4 B8 B10 107.9(3) . . ?
B4 B8 H8A 122.0 . . ?
B9 B8 H8A 121.9 . . ?
B10 B8 B9 59.8(3) . . ?
B10 B8 H8A 121.6 . . ?
B7 B8 B5 60.1(2) . . ?
B7 B8 B4 107.5(3) . . ?
B7 B8 B9 107.7(3) . . ?
B7 B8 B10 60.1(3) . . ?
B7 B8 H8A 121.9 . . ?
C29 C30 H30 117.9 . . ?
C31 C30 C29 124.2(5) . . ?
C31 C30 H30 117.9 . . ?
C12 C11 H11 120.5 . . ?
C10 C11 C12 118.9(5) . . ?
C10 C11 H11 120.5 . . ?
C30 C31 H31 119.9 . . ?
C30 C31 C32 120.1(5) . . ?
C32 C31 H31 119.9 . . ?
B6 B7 B5 59.7(2) . . ?
B6 B7 B10 108.3(3) . . ?
B6 B7 B8 108.0(3) . . ?
B6 B7 H7 121.6 . . ?
B5 B7 H7 121.7 . . ?
B1 B7 B6 60.4(2) . . ?
B1 B7 B5 108.0(3) . . ?
B1 B7 B10 59.7(2) . . ?
B1 B7 B8 107.8(3) . . ?
B1 B7 H7 121.8 . . ?
B10 B7 B5 108.2(3) . . ?
B10 B7 H7 121.6 . . ?
B8 B7 B5 60.2(2) . . ?
B8 B7 B10 60.1(3) . . ?
B8 B7 H7 121.7 . . ?
C33 C32 H32 120.4 . . ?
C31 C32 C33 119.3(5) . . ?
C31 C32 H32 120.4 . . ?
C28 C27 H27 119.2 . . ?
C28 C27 C26 121.6(5) . . ?
C26 C27 H27 119.2 . . ?
C24 C25 H25 119.6 . . ?
C26 C25 C24 120.8(5) . . ?
C26 C25 H25 119.6 . . ?
C27 C26 C25 120.1(5) . . ?
C27 C26 H26 119.9 . . ?
C25 C26 H26 119.9 . . ?
C21A C22A H22A 118.4 . . ?
C21A C22A C23A 123.2(16) . . ?
C23A C22A H22A 118.4 . . ?
C34A C29A C28A 118.0(12) . . ?
C30A C29A C28A 125.8(13) . . ?
C30A C29A C34A 116.1(12) . . ?
C22A C21A C18 127.0(12) . . ?
C22A C21A C34A 120.1(13) . . ?
C34A C21A C18 112.9(10) . . ?
C29A C28A C27A 125.3(13) . . ?
C23A C28A C29A 120.9(12) . . ?
C23A C28A C27A 113.7(12) . . ?
C34A C33A H33A 121.3 . . ?
C32A C33A H33A 121.3 . . ?
C32A C33A C34A 117.5(14) . . ?
C23A C24A H24A 120.7 . . ?
C25A C24A H24A 120.7 . . ?
C25A C24A C23A 118.6(15) . . ?
C29A C34A C21A 120.2(12) . . ?
C29A C34A C33A 121.3(13) . . ?
C21A C34A C33A 118.5(12) . . ?
C22A C23A C28A 117.3(12) . . ?
C24A C23A C22A 119.2(13) . . ?
C24A C23A C28A 123.5(12) . . ?
C29A C30A H30A 117.6 . . ?
C31A C30A C29A 124.8(15) . . ?
C31A C30A H30A 117.6 . . ?
C30A C31A H31A 119.4 . . ?
C30A C31A C32A 121.2(16) . . ?
C32A C31A H31A 119.4 . . ?
C33A C32A H32A 120.5 . . ?
C31A C32A C33A 119.1(13) . . ?
C31A C32A H32A 120.5 . . ?
C28A C27A H27A 118.3 . . ?
C26A C27A C28A 123.4(13) . . ?
C26A C27A H27A 118.3 . . ?
C24A C25A H25A 120.7 . . ?
C26A C25A C24A 118.7(13) . . ?
C26A C25A H25A 120.7 . . ?
C27A C26A C25A 122.0(12) . . ?
C27A C26A H26A 119.0 . . ?
C25A C26A H26A 119.0 . . ?
C16 C15A C14 120.7(3) . . ?
C20 C15A C16 116.4(3) . . ?
C20 C15A C14 122.6(3) . . ?

loop_
_geom_bond_atom_site_label_1
_geom_bond_atom_site_label_2
_geom_bond_distance
_geom_bond_site_symmetry_2
_geom_bond_publ_flag
P1 O1 1.464(3) . ?
P1 C4 1.799(4) . ?
P1 C13 1.869(3) . ?
P1 C7 1.785(4) . ?
C16 H16 0.9300 . ?
C16 C17 1.365(4) . ?
C16 C15A 1.386(4) . ?
C14 C13 1.712(4) . ?
C14 B3 1.733(5) . ?
C14 B6 1.736(5) . ?
C14 B5 1.709(5) . ?
C14 B4 1.686(5) . ?
C14 C15A 1.494(4) . ?
C4 C5 1.380(4) . ?
C4 C3 1.379(4) . ?
C13 B3 1.708(5) . ?
C13 B6 1.746(5) . ?
C13 B2 1.700(5) . ?
C13 B1 1.713(5) . ?
C18 C17 1.373(4) . ?
C18 C19 1.396(4) . ?
C18 C21 1.526(5) . ?
C18 C21A 1.467(12) . ?
C20 H20 0.9300 . ?
C20 C19 1.374(4) . ?
C20 C15A 1.382(4) . ?
C17 H17 0.9300 . ?
C5 H5 0.9300 . ?
C5 C6 1.377(5) . ?
C19 H19 0.9300 . ?
C7 C8 1.384(5) . ?
C7 C12 1.384(5) . ?
C3 H3 0.9300 . ?
C3 C2 1.389(5) . ?
C1 H1 0.9300 . ?
C1 C6 1.369(5) . ?
C1 C2 1.353(5) . ?
C22 H22 0.9300 . ?
C22 C21 1.395(7) . ?
C22 C23 1.396(7) . ?
C6 H6 0.9300 . ?
C29 C28 1.435(7) . ?
C29 C34 1.448(6) . ?
C29 C30 1.384(7) . ?
C2 H2 0.9300 . ?
C8 H8 0.9300 . ?
C8 C9 1.393(6) . ?
C12 H12 0.9300 . ?
C12 C11 1.397(6) . ?
C21 C34 1.420(6) . ?
C28 C23 1.428(7) . ?
C28 C27 1.388(7) . ?
C33 H33 0.9300 . ?
C33 C34 1.395(7) . ?
C33 C32 1.393(8) . ?
B3 H3A 1.1000 . ?
B3 B2 1.776(5) . ?
B3 B4 1.775(5) . ?
B3 B9 1.758(6) . ?
B6 H6A 1.1000 . ?
B6 B5 1.758(6) . ?
B6 B1 1.774(6) . ?
B6 B7 1.764(6) . ?
B2 H2A 1.1000 . ?
B2 B1 1.770(6) . ?
B2 B9 1.780(5) . ?
B2 B10 1.787(6) . ?
C24 H24 0.9300 . ?
C24 C23 1.404(7) . ?
C24 C25 1.407(7) . ?
B5 H5A 1.1000 . ?
B5 B4 1.757(6) . ?
B5 B8 1.772(6) . ?
B5 B7 1.770(6) . ?
B4 H4 1.1000 . ?
B4 B9 1.774(6) . ?
B4 B8 1.770(6) . ?
B1 H1A 1.1000 . ?
B1 B10 1.759(6) . ?
B1 B7 1.761(6) . ?
C9 H9 0.9300 . ?
C9 C10 1.352(8) . ?
B9 H9A 1.1000 . ?
B9 B10 1.768(6) . ?
B9 B8 1.775(7) . ?
B10 H10 1.1000 . ?
B10 B8 1.770(6) . ?
B10 B7 1.771(7) . ?
C10 H10A 0.9300 . ?
C10 C11 1.371(8) . ?
B8 H8A 1.1000 . ?
B8 B7 1.765(6) . ?
C30 H30 0.9300 . ?
C30 C31 1.355(7) . ?
C11 H11 0.9300 . ?
C31 H31 0.9300 . ?
C31 C32 1.376(7) . ?
B7 H7 1.1000 . ?
C32 H32 0.9300 . ?
C27 H27 0.9300 . ?
C27 C26 1.379(7) . ?
C25 H25 0.9300 . ?
C25 C26 1.390(7) . ?
C26 H26 0.9300 . ?
C22A H22A 0.9300 . ?
C22A C21A 1.368(15) . ?
C22A C23A 1.392(16) . ?
C29A C28A 1.434(14) . ?
C29A C34A 1.420(14) . ?
C29A C30A 1.383(14) . ?
C21A C34A 1.420(13) . ?
C28A C23A 1.441(15) . ?
C28A C27A 1.414(15) . ?
C33A H33A 0.9300 . ?
C33A C34A 1.430(15) . ?
C33A C32A 1.420(16) . ?
C24A H24A 0.9300 . ?
C24A C23A 1.396(15) . ?
C24A C25A 1.400(15) . ?
C30A H30A 0.9300 . ?
C30A C31A 1.307(15) . ?
C31A H31A 0.9300 . ?
C31A C32A 1.404(15) . ?
C32A H32A 0.9300 . ?
C27A H27A 0.9300 . ?
C27A C26A 1.341(13) . ?
C25A H25A 0.9300 . ?
C25A C26A 1.398(13) . ?
C26A H26A 0.9300 . ?

loop_
_geom_torsion_atom_site_label_1
_geom_torsion_atom_site_label_2
_geom_torsion_atom_site_label_3
_geom_torsion_atom_site_label_4
_geom_torsion
_geom_torsion_site_symmetry_1
_geom_torsion_site_symmetry_2
_geom_torsion_site_symmetry_3
_geom_torsion_site_symmetry_4
_geom_torsion_publ_flag
P1 C4 C5 C6 176.5(2) . . . . ?
P1 C4 C3 C2 -176.2(2) . . . . ?
P1 C13 B3 C14 106.4(2) . . . . ?
P1 C13 B3 B2 -114.8(3) . . . . ?
P1 C13 B3 B4 142.6(2) . . . . ?
P1 C13 B3 B9 -154.7(2) . . . . ?
P1 C13 B6 C14 -110.9(2) . . . . ?
P1 C13 B6 B5 -147.5(2) . . . . ?
P1 C13 B6 B1 110.9(2) . . . . ?
P1 C13 B6 B7 149.7(2) . . . . ?
P1 C13 B2 B3 113.5(3) . . . . ?
P1 C13 B2 B1 -106.6(3) . . . . ?
P1 C13 B2 B9 152.7(2) . . . . ?
P1 C13 B2 B10 -145.6(2) . . . . ?
P1 C13 B1 B6 -101.6(3) . . . . ?
P1 C13 B1 B2 116.2(3) . . . . ?
P1 C13 B1 B10 156.1(2) . . . . ?
P1 C13 B1 B7 -140.8(2) . . . . ?
P1 C7 C8 C9 176.5(3) . . . . ?
P1 C7 C12 C11 -177.6(3) . . . . ?
O1 P1 C4 C5 -20.2(3) . . . . ?
O1 P1 C4 C3 156.3(3) . . . . ?
O1 P1 C13 C14 -57.9(2) . . . . ?
O1 P1 C13 B3 -130.0(2) . . . . ?
O1 P1 C13 B6 9.2(2) . . . . ?
O1 P1 C13 B2 152.3(2) . . . . ?
O1 P1 C13 B1 78.0(3) . . . . ?
O1 P1 C7 C8 178.7(3) . . . . ?
O1 P1 C7 C12 -4.3(3) . . . . ?
C14 C13 B3 B2 138.8(3) . . . . ?
C14 C13 B3 B4 36.1(2) . . . . ?
C14 C13 B3 B9 98.9(3) . . . . ?
C14 C13 B6 B5 -36.6(2) . . . . ?
C14 C13 B6 B1 -138.2(2) . . . . ?
C14 C13 B6 B7 -99.4(3) . . . . ?
C14 C13 B2 B3 -38.1(2) . . . . ?
C14 C13 B2 B1 101.7(3) . . . . ?
C14 C13 B2 B9 1.1(3) . . . . ?
C14 C13 B2 B10 62.8(3) . . . . ?
C14 C13 B1 B6 37.9(2) . . . . ?
C14 C13 B1 B2 -104.3(3) . . . . ?
C14 C13 B1 B10 -64.5(3) . . . . ?
C14 C13 B1 B7 -1.4(3) . . . . ?
C14 B3 B2 C13 36.4(2) . . . . ?
C14 B3 B2 B1 1.1(3) . . . . ?
C14 B3 B2 B9 -98.2(3) . . . . ?
C14 B3 B2 B10 -61.2(3) . . . . ?
C14 B3 B4 B5 35.4(2) . . . . ?
C14 B3 B4 B9 136.1(3) . . . . ?
C14 B3 B4 B8 99.3(3) . . . . ?
C14 B3 B9 B2 100.9(3) . . . . ?
C14 B3 B9 B4 -37.2(2) . . . . ?
C14 B3 B9 B10 63.1(3) . . . . ?
C14 B3 B9 B8 -0.5(3) . . . . ?
C14 B6 B5 B4 -34.5(2) . . . . ?
C14 B6 B5 B8 -98.1(3) . . . . ?
C14 B6 B5 B7 -135.2(3) . . . . ?
C14 B6 B1 C13 -36.3(2) . . . . ?
C14 B6 B1 B2 -2.9(3) . . . . ?
C14 B6 B1 B10 61.7(3) . . . . ?
C14 B6 B1 B7 99.1(3) . . . . ?
C14 B6 B7 B5 38.6(3) . . . . ?
C14 B6 B7 B1 -99.4(3) . . . . ?
C14 B6 B7 B10 -62.3(3) . . . . ?
C14 B6 B7 B8 1.3(4) . . . . ?
C14 B5 B4 B3 -35.6(2) . . . . ?
C14 B5 B4 B9 -98.6(3) . . . . ?
C14 B5 B4 B8 -136.1(3) . . . . ?
C14 B5 B8 B4 37.7(2) . . . . ?
C14 B5 B8 B9 0.4(3) . . . . ?
C14 B5 B8 B10 -62.8(4) . . . . ?
C14 B5 B8 B7 -100.2(3) . . . . ?
C14 B5 B7 B6 -39.5(3) . . . . ?
C14 B5 B7 B1 -1.8(4) . . . . ?
C14 B5 B7 B10 61.4(3) . . . . ?
C14 B5 B7 B8 98.8(3) . . . . ?
C14 B4 B9 B3 38.8(2) . . . . ?
C14 B4 B9 B2 1.1(4) . . . . ?
C14 B4 B9 B10 -62.9(3) . . . . ?
C14 B4 B9 B8 -100.2(3) . . . . ?
C14 B4 B8 B5 -38.6(2) . . . . ?
C14 B4 B8 B9 99.7(3) . . . . ?
C14 B4 B8 B10 62.4(4) . . . . ?
C14 B4 B8 B7 -1.1(4) . . . . ?
C4 P1 C13 C14 -177.94(19) . . . . ?
C4 P1 C13 B3 109.9(2) . . . . ?
C4 P1 C13 B6 -110.8(2) . . . . ?
C4 P1 C13 B2 32.2(3) . . . . ?
C4 P1 C13 B1 -42.0(3) . . . . ?
C4 P1 C7 C8 -56.6(3) . . . . ?
C4 P1 C7 C12 120.3(3) . . . . ?
C4 C5 C6 C1 -0.2(5) . . . . ?
C4 C3 C2 C1 0.3(5) . . . . ?
C13 P1 C4 C5 98.3(2) . . . . ?
C13 P1 C4 C3 -85.2(3) . . . . ?
C13 P1 C7 C8 57.6(3) . . . . ?
C13 P1 C7 C12 -125.5(3) . . . . ?
C13 C14 B3 B2 -35.9(2) . . . . ?
C13 C14 B3 B4 -137.6(3) . . . . ?
C13 C14 B3 B9 -99.0(3) . . . . ?
C13 C14 B6 B5 137.8(3) . . . . ?
C13 C14 B6 B1 36.0(2) . . . . ?
C13 C14 B6 B7 98.3(3) . . . . ?
C13 C14 B5 B6 -38.5(2) . . . . ?
C13 C14 B5 B4 102.1(3) . . . . ?
C13 C14 B5 B8 63.4(3) . . . . ?
C13 C14 B5 B7 1.0(3) . . . . ?
C13 C14 B4 B3 38.0(2) . . . . ?
C13 C14 B4 B5 -102.5(3) . . . . ?
C13 C14 B4 B9 -0.5(3) . . . . ?
C13 C14 B4 B8 -63.5(3) . . . . ?
C13 C14 C15A C16 -95.7(3) . . . . ?
C13 C14 C15A C20 90.7(3) . . . . ?
C13 B3 B2 B1 -35.4(2) . . . . ?
C13 B3 B2 B9 -134.6(3) . . . . ?
C13 B3 B2 B10 -97.7(3) . . . . ?
C13 B3 B4 C14 -37.1(2) . . . . ?
C13 B3 B4 B5 -1.7(3) . . . . ?
C13 B3 B4 B9 99.0(3) . . . . ?
C13 B3 B4 B8 62.2(3) . . . . ?
C13 B3 B9 B2 38.9(3) . . . . ?
C13 B3 B9 B4 -99.3(3) . . . . ?
C13 B3 B9 B10 1.1(3) . . . . ?
C13 B3 B9 B8 -62.5(3) . . . . ?
C13 B6 B5 C14 36.7(2) . . . . ?
C13 B6 B5 B4 2.2(3) . . . . ?
C13 B6 B5 B8 -61.4(3) . . . . ?
C13 B6 B5 B7 -98.5(3) . . . . ?
C13 B6 B1 B2 33.4(2) . . . . ?
C13 B6 B1 B10 98.0(3) . . . . ?
C13 B6 B1 B7 135.4(3) . . . . ?
C13 B6 B7 B5 99.9(3) . . . . ?
C13 B6 B7 B1 -38.1(2) . . . . ?
C13 B6 B7 B10 -1.0(3) . . . . ?
C13 B6 B7 B8 62.6(3) . . . . ?
C13 B2 B1 B6 -34.1(2) . . . . ?
C13 B2 B1 B10 -135.1(3) . . . . ?
C13 B2 B1 B7 -97.8(3) . . . . ?
C13 B2 B9 B3 -39.0(3) . . . . ?
C13 B2 B9 B4 -1.4(4) . . . . ?
C13 B2 B9 B10 99.1(3) . . . . ?
C13 B2 B9 B8 62.1(3) . . . . ?
C13 B2 B10 B1 38.9(2) . . . . ?
C13 B2 B10 B9 -98.3(3) . . . . ?
C13 B2 B10 B8 -61.2(3) . . . . ?
C13 B2 B10 B7 2.1(3) . . . . ?
C13 B1 B10 B2 -38.7(2) . . . . ?
C13 B1 B10 B9 -0.5(4) . . . . ?
C13 B1 B10 B8 63.0(4) . . . . ?
C13 B1 B10 B7 100.3(3) . . . . ?
C13 B1 B7 B6 39.3(2) . . . . ?
C13 B1 B7 B5 1.9(4) . . . . ?
C13 B1 B7 B10 -99.1(3) . . . . ?
C13 B1 B7 B8 -61.6(3) . . . . ?
C18 C21 C34 C29 -175.5(4) . . . . ?
C18 C21 C34 C33 9.2(6) . . . . ?
C18 C21A C34A C29A -175.9(12) . . . . ?
C18 C21A C34A C33A 3(2) . . . . ?
C17 C16 C15A C14 -174.5(3) . . . . ?
C17 C16 C15A C20 -0.5(4) . . . . ?
C17 C18 C19 C20 -1.1(5) . . . . ?
C17 C18 C21 C22 58.4(6) . . . . ?
C17 C18 C21 C34 -122.9(4) . . . . ?
C17 C18 C21A C22A -102.9(19) . . . . ?
C17 C18 C21A C34A 74.9(14) . . . . ?
C5 C4 C3 C2 0.2(4) . . . . ?
C19 C18 C17 C16 0.3(5) . . . . ?
C19 C18 C21 C22 -113.0(5) . . . . ?
C19 C18 C21 C34 65.8(5) . . . . ?
C19 C18 C21A C22A 56(2) . . . . ?
C19 C18 C21A C34A -125.8(11) . . . . ?
C19 C20 C15A C16 -0.3(4) . . . . ?
C19 C20 C15A C14 173.5(3) . . . . ?
C7 P1 C4 C5 -145.1(2) . . . . ?
C7 P1 C4 C3 31.4(3) . . . . ?
C7 P1 C13 C14 64.9(2) . . . . ?
C7 P1 C13 B3 -7.2(3) . . . . ?
C7 P1 C13 B6 132.1(2) . . . . ?
C7 P1 C13 B2 -84.9(3) . . . . ?
C7 P1 C13 B1 -159.2(2) . . . . ?
C7 C8 C9 C10 0.7(6) . . . . ?
C7 C12 C11 C10 0.9(6) . . . . ?
C3 C4 C5 C6 -0.3(4) . . . . ?
C22 C21 C34 C29 3.3(7) . . . . ?
C22 C21 C34 C33 -172.0(5) . . . . ?
C6 C1 C2 C3 -0.8(5) . . . . ?
C29 C28 C23 C22 2.4(7) . . . . ?
C29 C28 C23 C24 179.8(5) . . . . ?
C29 C28 C27 C26 -179.5(5) . . . . ?
C29 C30 C31 C32 0.9(9) . . . . ?
C2 C1 C6 C5 0.7(5) . . . . ?
C8 C7 C12 C11 -0.5(5) . . . . ?
C8 C9 C10 C11 -0.3(8) . . . . ?
C12 C7 C8 C9 -0.3(5) . . . . ?
C21 C18 C17 C16 -171.7(3) . . . . ?
C21 C18 C19 C20 170.4(3) . . . . ?
C21 C22 C23 C28 -0.1(8) . . . . ?
C21 C22 C23 C24 -177.5(5) . . . . ?
C28 C29 C34 C21 -1.1(7) . . . . ?
C28 C29 C34 C33 174.3(5) . . . . ?
C28 C29 C30 C31 -176.2(6) . . . . ?
C28 C27 C26 C25 -0.9(8) . . . . ?
B3 C14 C13 P1 -114.6(2) . . . . ?
B3 C14 C13 B6 144.6(3) . . . . ?
B3 C14 C13 B2 39.0(3) . . . . ?
B3 C14 C13 B1 106.1(3) . . . . ?
B3 C14 B6 C13 -32.4(2) . . . . ?
B3 C14 B6 B5 105.4(3) . . . . ?
B3 C14 B6 B1 3.6(3) . . . . ?
B3 C14 B6 B7 65.9(3) . . . . ?
B3 C14 B5 B6 -102.7(3) . . . . ?
B3 C14 B5 B4 37.9(2) . . . . ?
B3 C14 B5 B8 -0.8(3) . . . . ?
B3 C14 B5 B7 -63.2(3) . . . . ?
B3 C14 B4 B5 -140.4(3) . . . . ?
B3 C14 B4 B9 -38.5(3) . . . . ?
B3 C14 B4 B8 -101.5(3) . . . . ?
B3 C14 C15A C16 -26.5(4) . . . . ?
B3 C14 C15A C20 159.9(3) . . . . ?
B3 C13 B6 C14 33.1(2) . . . . ?
B3 C13 B6 B5 -3.5(3) . . . . ?
B3 C13 B6 B1 -105.1(3) . . . . ?
B3 C13 B6 B7 -66.3(3) . . . . ?
B3 C13 B2 B1 139.9(3) . . . . ?
B3 C13 B2 B9 39.2(3) . . . . ?
B3 C13 B2 B10 100.9(3) . . . . ?
B3 C13 B1 B6 103.7(3) . . . . ?
B3 C13 B1 B2 -38.5(3) . . . . ?
B3 C13 B1 B10 1.3(3) . . . . ?
B3 C13 B1 B7 64.4(3) . . . . ?
B3 B2 B1 C13 35.3(2) . . . . ?
B3 B2 B1 B6 1.1(3) . . . . ?
B3 B2 B1 B10 -99.8(3) . . . . ?
B3 B2 B1 B7 -62.5(3) . . . . ?
B3 B2 B9 B4 37.6(3) . . . . ?
B3 B2 B9 B10 138.1(3) . . . . ?
B3 B2 B9 B8 101.1(3) . . . . ?
B3 B2 B10 B1 100.3(3) . . . . ?
B3 B2 B10 B9 -36.9(3) . . . . ?
B3 B2 B10 B8 0.2(4) . . . . ?
B3 B2 B10 B7 63.6(3) . . . . ?
B3 B4 B9 B2 -37.6(3) . . . . ?
B3 B4 B9 B10 -101.6(3) . . . . ?
B3 B4 B9 B8 -139.0(3) . . . . ?
B3 B4 B8 B5 -101.8(3) . . . . ?
B3 B4 B8 B9 36.5(2) . . . . ?
B3 B4 B8 B10 -0.8(4) . . . . ?
B3 B4 B8 B7 -64.3(4) . . . . ?
B3 B9 B10 B2 37.7(3) . . . . ?
B3 B9 B10 B1 -0.4(4) . . . . ?
B3 B9 B10 B8 -101.1(3) . . . . ?
B3 B9 B10 B7 -63.5(3) . . . . ?
B3 B9 B8 B5 0.0(4) . . . . ?
B3 B9 B8 B4 -37.0(3) . . . . ?
B3 B9 B8 B10 101.2(3) . . . . ?
B3 B9 B8 B7 63.4(4) . . . . ?
B6 C14 C13 P1 100.8(2) . . . . ?
B6 C14 C13 B3 -144.6(3) . . . . ?
B6 C14 C13 B2 -105.7(3) . . . . ?
B6 C14 C13 B1 -38.5(2) . . . . ?
B6 C14 B3 C13 32.9(2) . . . . ?
B6 C14 B3 B2 -3.0(3) . . . . ?
B6 C14 B3 B4 -104.7(3) . . . . ?
B6 C14 B3 B9 -66.1(3) . . . . ?
B6 C14 B5 B4 140.6(3) . . . . ?
B6 C14 B5 B8 102.0(3) . . . . ?
B6 C14 B5 B7 39.5(3) . . . . ?
B6 C14 B4 B3 103.5(3) . . . . ?
B6 C14 B4 B5 -37.0(3) . . . . ?
B6 C14 B4 B9 65.0(3) . . . . ?
B6 C14 B4 B8 2.0(3) . . . . ?
B6 C14 C15A C16 -167.6(2) . . . . ?
B6 C14 C15A C20 18.8(4) . . . . ?
B6 C13 B3 C14 -32.9(2) . . . . ?
B6 C13 B3 B2 105.9(3) . . . . ?
B6 C13 B3 B4 3.3(3) . . . . ?
B6 C13 B3 B9 66.0(3) . . . . ?
B6 C13 B2 B3 -103.8(3) . . . . ?
B6 C13 B2 B1 36.0(2) . . . . ?
B6 C13 B2 B9 -64.6(3) . . . . ?
B6 C13 B2 B10 -2.9(3) . . . . ?
B6 C13 B1 B2 -142.2(3) . . . . ?
B6 C13 B1 B10 -102.4(3) . . . . ?
B6 C13 B1 B7 -39.2(3) . . . . ?
B6 B5 B4 C14 35.3(2) . . . . ?
B6 B5 B4 B3 -0.3(3) . . . . ?
B6 B5 B4 B9 -63.3(3) . . . . ?
B6 B5 B4 B8 -100.8(3) . . . . ?
B6 B5 B8 B4 100.7(3) . . . . ?
B6 B5 B8 B9 63.5(3) . . . . ?
B6 B5 B8 B10 0.3(4) . . . . ?
B6 B5 B8 B7 -37.2(3) . . . . ?
B6 B5 B7 B1 37.7(3) . . . . ?
B6 B5 B7 B10 100.9(3) . . . . ?
B6 B5 B7 B8 138.4(3) . . . . ?
B6 B1 B10 B2 -101.7(3) . . . . ?
B6 B1 B10 B9 -63.6(4) . . . . ?
B6 B1 B10 B8 -0.1(4) . . . . ?
B6 B1 B10 B7 37.2(3) . . . . ?
B6 B1 B7 B5 -37.4(3) . . . . ?
B6 B1 B7 B10 -138.4(3) . . . . ?
B6 B1 B7 B8 -101.0(3) . . . . ?
B2 C13 B3 C14 -138.8(3) . . . . ?
B2 C13 B3 B4 -102.6(3) . . . . ?
B2 C13 B3 B9 -39.9(3) . . . . ?
B2 C13 B6 C14 101.9(3) . . . . ?
B2 C13 B6 B5 65.3(3) . . . . ?
B2 C13 B6 B1 -36.3(3) . . . . ?
B2 C13 B6 B7 2.5(3) . . . . ?
B2 C13 B1 B6 142.2(3) . . . . ?
B2 C13 B1 B10 39.8(3) . . . . ?
B2 C13 B1 B7 103.0(3) . . . . ?
B2 B3 B4 C14 -98.4(3) . . . . ?
B2 B3 B4 B5 -63.0(3) . . . . ?
B2 B3 B4 B9 37.7(3) . . . . ?
B2 B3 B4 B8 1.0(3) . . . . ?
B2 B3 B9 B4 -138.2(3) . . . . ?
B2 B3 B9 B10 -37.8(3) . . . . ?
B2 B3 B9 B8 -101.4(3) . . . . ?
B2 B1 B10 B9 38.1(3) . . . . ?
B2 B1 B10 B8 101.7(3) . . . . ?
B2 B1 B10 B7 138.9(3) . . . . ?
B2 B1 B7 B6 101.0(3) . . . . ?
B2 B1 B7 B5 63.6(4) . . . . ?
B2 B1 B7 B10 -37.4(3) . . . . ?
B2 B1 B7 B8 0.0(4) . . . . ?
B2 B9 B10 B1 -38.1(3) . . . . ?
B2 B9 B10 B8 -138.8(3) . . . . ?
B2 B9 B10 B7 -101.2(3) . . . . ?
B2 B9 B8 B5 -63.9(3) . . . . ?
B2 B9 B8 B4 -100.9(3) . . . . ?
B2 B9 B8 B10 37.2(3) . . . . ?
B2 B9 B8 B7 -0.6(4) . . . . ?
B2 B10 B8 B5 63.3(4) . . . . ?
B2 B10 B8 B4 0.4(4) . . . . ?
B2 B10 B8 B9 -37.0(3) . . . . ?
B2 B10 B8 B7 100.7(3) . . . . ?
B2 B10 B7 B6 -0.7(4) . . . . ?
B2 B10 B7 B5 -63.9(3) . . . . ?
B2 B10 B7 B1 36.8(3) . . . . ?
B2 B10 B7 B8 -101.4(3) . . . . ?
C24 C25 C26 C27 0.2(8) . . . . ?
B5 C14 C13 P1 139.6(2) . . . . ?
B5 C14 C13 B3 -105.9(3) . . . . ?
B5 C14 C13 B6 38.7(2) . . . . ?
B5 C14 C13 B2 -66.9(3) . . . . ?
B5 C14 C13 B1 0.2(3) . . . . ?
B5 C14 B3 C13 99.8(3) . . . . ?
B5 C14 B3 B2 63.9(3) . . . . ?
B5 C14 B3 B4 -37.8(3) . . . . ?
B5 C14 B3 B9 0.8(3) . . . . ?
B5 C14 B6 C13 -137.8(3) . . . . ?
B5 C14 B6 B1 -101.7(3) . . . . ?
B5 C14 B6 B7 -39.5(3) . . . . ?
B5 C14 B4 B3 140.4(3) . . . . ?
B5 C14 B4 B9 102.0(3) . . . . ?
B5 C14 B4 B8 39.0(3) . . . . ?
B5 C14 C15A C16 119.8(3) . . . . ?
B5 C14 C15A C20 -53.7(4) . . . . ?
B5 B6 B1 C13 -97.7(3) . . . . ?
B5 B6 B1 B2 -64.3(3) . . . . ?
B5 B6 B1 B10 0.2(4) . . . . ?
B5 B6 B1 B7 37.7(3) . . . . ?
B5 B6 B7 B1 -138.0(3) . . . . ?
B5 B6 B7 B10 -100.8(3) . . . . ?
B5 B6 B7 B8 -37.3(3) . . . . ?
B5 B4 B9 B3 101.4(3) . . . . ?
B5 B4 B9 B2 63.8(4) . . . . ?
B5 B4 B9 B10 -0.2(3) . . . . ?
B5 B4 B9 B8 -37.6(3) . . . . ?
B5 B4 B8 B9 138.2(3) . . . . ?
B5 B4 B8 B10 100.9(3) . . . . ?
B5 B4 B8 B7 37.5(3) . . . . ?
B5 B8 B7 B6 37.1(3) . . . . ?
B5 B8 B7 B1 100.9(3) . . . . ?
B5 B8 B7 B10 138.2(3) . . . . ?
C34 C29 C28 C23 -1.8(7) . . . . ?
C34 C29 C28 C27 179.0(4) . . . . ?
C34 C29 C30 C31 1.3(8) . . . . ?
C34 C33 C32 C31 -1.3(9) . . . . ?
B4 C14 C13 P1 -153.9(2) . . . . ?
B4 C14 C13 B3 -39.3(2) . . . . ?
B4 C14 C13 B6 105.3(3) . . . . ?
B4 C14 C13 B2 -0.4(3) . . . . ?
B4 C14 C13 B1 66.8(3) . . . . ?
B4 C14 B3 C13 137.6(3) . . . . ?
B4 C14 B3 B2 101.7(3) . . . . ?
B4 C14 B3 B9 38.6(2) . . . . ?
B4 C14 B6 C13 -100.4(3) . . . . ?
B4 C14 B6 B5 37.4(3) . . . . ?
B4 C14 B6 B1 -64.3(3) . . . . ?
B4 C14 B6 B7 -2.1(3) . . . . ?
B4 C14 B5 B6 -140.6(3) . . . . ?
B4 C14 B5 B8 -38.6(3) . . . . ?
B4 C14 B5 B7 -101.1(3) . . . . ?
B4 C14 C15A C16 46.1(4) . . . . ?
B4 C14 C15A C20 -127.4(3) . . . . ?
B4 B3 B2 C13 97.0(3) . . . . ?
B4 B3 B2 B1 61.6(3) . . . . ?
B4 B3 B2 B9 -37.6(3) . . . . ?
B4 B3 B2 B10 -0.7(3) . . . . ?
B4 B3 B9 B2 138.2(3) . . . . ?
B4 B3 B9 B10 100.4(3) . . . . ?
B4 B3 B9 B8 36.8(3) . . . . ?
B4 B5 B8 B9 -37.3(3) . . . . ?
B4 B5 B8 B10 -100.5(3) . . . . ?
B4 B5 B8 B7 -137.9(3) . . . . ?
B4 B5 B7 B6 -100.7(3) . . . . ?
B4 B5 B7 B1 -63.0(4) . . . . ?
B4 B5 B7 B10 0.2(3) . . . . ?
B4 B5 B7 B8 37.7(3) . . . . ?
B4 B9 B10 B2 101.5(3) . . . . ?
B4 B9 B10 B1 63.5(3) . . . . ?
B4 B9 B10 B8 -37.3(3) . . . . ?
B4 B9 B10 B7 0.4(3) . . . . ?
B4 B9 B8 B5 37.0(3) . . . . ?
B4 B9 B8 B10 138.2(3) . . . . ?
B4 B9 B8 B7 100.4(3) . . . . ?
B4 B8 B7 B6 -0.2(4) . . . . ?
B4 B8 B7 B5 -37.2(3) . . . . ?
B4 B8 B7 B1 63.7(4) . . . . ?
B4 B8 B7 B10 101.0(3) . . . . ?
B1 C13 B3 C14 -100.4(3) . . . . ?
B1 C13 B3 B2 38.4(3) . . . . ?
B1 C13 B3 B4 -64.2(3) . . . . ?
B1 C13 B3 B9 -1.5(3) . . . . ?
B1 C13 B6 C14 138.2(2) . . . . ?
B1 C13 B6 B5 101.7(3) . . . . ?
B1 C13 B6 B7 38.8(2) . . . . ?
B1 C13 B2 B3 -139.9(3) . . . . ?
B1 C13 B2 B9 -100.7(3) . . . . ?
B1 C13 B2 B10 -39.0(2) . . . . ?
B1 B6 B5 C14 97.8(3) . . . . ?
B1 B6 B5 B4 63.3(3) . . . . ?
B1 B6 B5 B8 -0.3(3) . . . . ?
B1 B6 B5 B7 -37.4(3) . . . . ?
B1 B6 B7 B5 138.0(3) . . . . ?
B1 B6 B7 B10 37.1(3) . . . . ?
B1 B6 B7 B8 100.7(3) . . . . ?
B1 B2 B9 B3 -100.6(3) . . . . ?
B1 B2 B9 B4 -62.9(4) . . . . ?
B1 B2 B9 B10 37.5(3) . . . . ?
B1 B2 B9 B8 0.5(3) . . . . ?
B1 B2 B10 B9 -137.2(3) . . . . ?
B1 B2 B10 B8 -100.1(3) . . . . ?
B1 B2 B10 B7 -36.7(3) . . . . ?
B1 B10 B8 B5 -0.1(4) . . . . ?
B1 B10 B8 B4 -63.0(4) . . . . ?
B1 B10 B8 B9 -100.4(3) . . . . ?
B1 B10 B8 B7 37.3(3) . . . . ?
B1 B10 B7 B6 -37.5(3) . . . . ?
B1 B10 B7 B5 -100.6(3) . . . . ?
B1 B10 B7 B8 -138.1(3) . . . . ?
C9 C10 C11 C12 -0.6(8) . . . . ?
C23 C22 C21 C18 176.0(4) . . . . ?
C23 C22 C21 C34 -2.7(8) . . . . ?
C23 C28 C27 C26 1.3(7) . . . . ?
C23 C24 C25 C26 0.0(8) . . . . ?
B9 B3 B2 C13 134.6(3) . . . . ?
B9 B3 B2 B1 99.2(3) . . . . ?
B9 B3 B2 B10 36.9(3) . . . . ?
B9 B3 B4 C14 -136.1(3) . . . . ?
B9 B3 B4 B5 -100.7(3) . . . . ?
B9 B3 B4 B8 -36.8(3) . . . . ?
B9 B2 B1 C13 97.5(3) . . . . ?
B9 B2 B1 B6 63.4(3) . . . . ?
B9 B2 B1 B10 -37.6(3) . . . . ?
B9 B2 B1 B7 -0.3(3) . . . . ?
B9 B2 B10 B1 137.2(3) . . . . ?
B9 B2 B10 B8 37.1(3) . . . . ?
B9 B2 B10 B7 100.4(3) . . . . ?
B9 B4 B8 B5 -138.2(3) . . . . ?
B9 B4 B8 B10 -37.3(3) . . . . ?
B9 B4 B8 B7 -100.7(3) . . . . ?
B9 B10 B8 B5 100.3(3) . . . . ?
B9 B10 B8 B4 37.4(3) . . . . ?
B9 B10 B8 B7 137.7(3) . . . . ?
B9 B10 B7 B6 62.8(3) . . . . ?
B9 B10 B7 B5 -0.3(4) . . . . ?
B9 B10 B7 B1 100.3(3) . . . . ?
B9 B10 B7 B8 -37.8(3) . . . . ?
B9 B8 B7 B6 -63.5(4) . . . . ?
B9 B8 B7 B5 -100.6(3) . . . . ?
B9 B8 B7 B1 0.3(4) . . . . ?
B9 B8 B7 B10 37.6(3) . . . . ?
B10 B2 B1 C13 135.1(3) . . . . ?
B10 B2 B1 B6 101.0(3) . . . . ?
B10 B2 B1 B7 37.3(3) . . . . ?
B10 B2 B9 B3 -138.1(3) . . . . ?
B10 B2 B9 B4 -100.5(3) . . . . ?
B10 B2 B9 B8 -37.0(3) . . . . ?
B10 B1 B7 B6 138.4(3) . . . . ?
B10 B1 B7 B5 101.0(3) . . . . ?
B10 B1 B7 B8 37.4(3) . . . . ?
B10 B9 B8 B5 -101.1(3) . . . . ?
B10 B9 B8 B4 -138.2(3) . . . . ?
B10 B9 B8 B7 -37.8(3) . . . . ?
B10 B8 B7 B6 -101.1(3) . . . . ?
B10 B8 B7 B5 -138.2(3) . . . . ?
B10 B8 B7 B1 -37.3(3) . . . . ?
B8 B5 B4 C14 136.1(3) . . . . ?
B8 B5 B4 B3 100.5(3) . . . . ?
B8 B5 B4 B9 37.5(3) . . . . ?
B8 B5 B7 B6 -138.4(3) . . . . ?
B8 B5 B7 B1 -100.6(3) . . . . ?
B8 B5 B7 B10 -37.5(3) . . . . ?
B8 B4 B9 B3 139.0(3) . . . . ?
B8 B4 B9 B2 101.3(3) . . . . ?
B8 B4 B9 B10 37.3(3) . . . . ?
B8 B9 B10 B2 138.8(3) . . . . ?
B8 B9 B10 B1 100.8(3) . . . . ?
B8 B9 B10 B7 37.6(3) . . . . ?
B8 B10 B7 B6 100.7(3) . . . . ?
B8 B10 B7 B5 37.5(3) . . . . ?
B8 B10 B7 B1 138.1(3) . . . . ?
C30 C29 C28 C23 175.6(5) . . . . ?
C30 C29 C28 C27 -3.5(8) . . . . ?
C30 C29 C34 C21 -178.7(4) . . . . ?
C30 C29 C34 C33 -3.4(7) . . . . ?
C30 C31 C32 C33 -0.9(9) . . . . ?
B7 B6 B5 C14 135.2(3) . . . . ?
B7 B6 B5 B4 100.7(3) . . . . ?
B7 B6 B5 B8 37.1(3) . . . . ?
B7 B6 B1 C13 -135.4(3) . . . . ?
B7 B6 B1 B2 -102.0(3) . . . . ?
B7 B6 B1 B10 -37.5(3) . . . . ?
B7 B5 B4 C14 98.7(3) . . . . ?
B7 B5 B4 B3 63.0(3) . . . . ?
B7 B5 B4 B9 0.0(3) . . . . ?
B7 B5 B4 B8 -37.5(3) . . . . ?
B7 B5 B8 B4 137.9(3) . . . . ?
B7 B5 B8 B9 100.6(3) . . . . ?
B7 B5 B8 B10 37.5(3) . . . . ?
B7 B1 B10 B2 -138.9(3) . . . . ?
B7 B1 B10 B9 -100.8(3) . . . . ?
B7 B1 B10 B8 -37.3(3) . . . . ?
B7 B10 B8 B5 -37.4(3) . . . . ?
B7 B10 B8 B4 -100.3(3) . . . . ?
B7 B10 B8 B9 -137.7(3) . . . . ?
C32 C33 C34 C29 3.5(8) . . . . ?
C32 C33 C34 C21 178.8(5) . . . . ?
C27 C28 C23 C22 -178.4(5) . . . . ?
C27 C28 C23 C24 -1.0(7) . . . . ?
C25 C24 C23 C22 177.7(5) . . . . ?
C25 C24 C23 C28 0.4(7) . . . . ?
C22A C21A C34A C29A 2(3) . . . . ?
C22A C21A C34A C33A -179(2) . . . . ?
C29A C28A C23A C22A -7(3) . . . . ?
C29A C28A C23A C24A 175.2(18) . . . . ?
C29A C28A C27A C26A -176.0(18) . . . . ?
C29A C30A C31A C32A 3(3) . . . . ?
C21A C18 C17 C16 158.4(7) . . . . ?
C21A C18 C19 C20 -163.8(6) . . . . ?
C21A C22A C23A C28A 6(3) . . . . ?
C21A C22A C23A C24A -175(2) . . . . ?
C28A C29A C34A C21A -2(3) . . . . ?
C28A C29A C34A C33A 179(2) . . . . ?
C28A C29A C30A C31A -179(2) . . . . ?
C28A C27A C26A C25A 1(2) . . . . ?
C24A C25A C26A C27A -1(2) . . . . ?
C34A C29A C28A C23A 5(3) . . . . ?
C34A C29A C28A C27A -179.1(18) . . . . ?
C34A C29A C30A C31A -3(3) . . . . ?
C34A C33A C32A C31A 2(3) . . . . ?
C23A C22A C21A C18 173.4(16) . . . . ?
C23A C22A C21A C34A -4(3) . . . . ?
C23A C28A C27A C26A 1(3) . . . . ?
C23A C24A C25A C26A 0(2) . . . . ?
C30A C29A C28A C23A -179.5(17) . . . . ?
C30A C29A C28A C27A -3(4) . . . . ?
C30A C29A C34A C21A -178.6(15) . . . . ?
C30A C29A C34A C33A 2(3) . . . . ?
C30A C31A C32A C33A -2(3) . . . . ?
C32A C33A C34A C29A -2(3) . . . . ?
C32A C33A C34A C21A 178.8(15) . . . . ?
C27A C28A C23A C22A 176.7(18) . . . . ?
C27A C28A C23A C24A -1(3) . . . . ?
C25A C24A C23A C22A -177.2(18) . . . . ?
C25A C24A C23A C28A 1(3) . . . . ?
C15A C16 C17 C18 0.6(5) . . . . ?
C15A C14 C13 P1 -8.5(3) . . . . ?
C15A C14 C13 B3 106.1(3) . . . . ?
C15A C14 C13 B6 -109.3(3) . . . . ?
C15A C14 C13 B2 145.0(3) . . . . ?
C15A C14 C13 B1 -147.8(3) . . . . ?
C15A C14 B3 C13 -111.3(3) . . . . ?
C15A C14 B3 B2 -147.2(2) . . . . ?
C15A C14 B3 B4 111.1(3) . . . . ?
C15A C14 B3 B9 149.7(3) . . . . ?
C15A C14 B6 C13 111.0(3) . . . . ?
C15A C14 B6 B5 -111.3(3) . . . . ?
C15A C14 B6 B1 147.0(3) . . . . ?
C15A C14 B6 B7 -150.7(3) . . . . ?
C15A C14 B5 B6 109.5(3) . . . . ?
C15A C14 B5 B4 -109.9(3) . . . . ?
C15A C14 B5 B8 -148.5(3) . . . . ?
C15A C14 B5 B7 149.0(3) . . . . ?
C15A C14 B4 B3 -107.9(3) . . . . ?
C15A C14 B4 B5 111.7(3) . . . . ?
C15A C14 B4 B9 -146.3(3) . . . . ?
C15A C14 B4 B8 150.6(3) . . . . ?
C15A C20 C19 C18 1.2(5) . . . . ?

loop_
_smtbx_masks_void_nr
_smtbx_masks_void_average_x
_smtbx_masks_void_average_y
_smtbx_masks_void_average_z
_smtbx_masks_void_volume
_smtbx_masks_void_count_electrons
_smtbx_masks_void_content
1 0.500 1.000 1.000 182.3 50.5 '1 toluene'
